data_4504409
loop_
_publ_author_name
'Lenthall, Joseph T.'
'Anderson, Kirsty M.'
'Smith, Stephen J.'
'Steed, Jonathan W.'

_publ_section_title
;
 Crystal Packing in Equilibrating Systems:&#x00A0; A Single Crystal
 Containing Three Isomers of CuCl(1-pyridin-2-yl-3-p-tolyl-thiourea)2
;
_journal_issue 9
_journal_name_full 'Crystal Growth &amp; Design'
_journal_page_first 1858
_journal_paper_doi 10.1021/cg070533k
_journal_volume 7
_journal_year 2007
_chemical_formula_moiety '(C26 H24 Cl1 Cu1 N6 S2)2, C H Cl3'
_chemical_formula_sum 'C53 H49 Cl5 Cu2 N12 S4'
_chemical_formula_weight 1286.61
_chemical_name_systematic
; 
 ? 
;
_space_group_IT_number 2
_symmetry_cell_setting triclinic
_symmetry_space_group_name_Hall '-P 1'
_symmetry_space_group_name_H-M 'P -1'
_atom_sites_solution_hydrogens geom
_atom_sites_solution_primary direct
_atom_sites_solution_secondary difmap
_audit_creation_method SHELXL-97
_cell_angle_alpha 89.983(14)
_cell_angle_beta 78.980(16)
_cell_angle_gamma 78.002(12)
_cell_formula_units_Z 2
_cell_length_a 14.237(3)
_cell_length_b 14.275(2)
_cell_length_c 14.525(3)
_cell_measurement_temperature 0(2)
_cell_volume 2831.8(9)
_computing_cell_refinement SPIDER
_computing_data_collection SPIDER
_computing_data_reduction SPIDER
_computing_molecular_graphics X-Seed
_computing_publication_material X-Seed
_computing_structure_refinement 'SHELXL-97 (Sheldrick, 1997)'
_computing_structure_solution 'SHELXS-97 (Sheldrick, 1990)'
_diffrn_ambient_temperature 0(2)
_diffrn_measured_fraction_theta_full 0.606
_diffrn_measured_fraction_theta_max 0.606
_diffrn_measurement_device_type SPIDER
_diffrn_radiation_monochromator graphite
_diffrn_radiation_source 'fine-focus sealed tube'
_diffrn_radiation_type MoK\a
_diffrn_radiation_wavelength 0.71073
_diffrn_reflns_av_R_equivalents 0.1327
_diffrn_reflns_av_sigmaI/netI 0.1035
_diffrn_reflns_limit_h_max 15
_diffrn_reflns_limit_h_min -15
_diffrn_reflns_limit_k_max 15
_diffrn_reflns_limit_k_min -15
_diffrn_reflns_limit_l_max 15
_diffrn_reflns_limit_l_min -15
_diffrn_reflns_number 11638
_diffrn_reflns_theta_full 22.54
_diffrn_reflns_theta_max 22.54
_diffrn_reflns_theta_min 2.08
_exptl_absorpt_coefficient_mu 1.183
_exptl_absorpt_correction_T_max 0.8908
_exptl_absorpt_correction_T_min 0.7179
_exptl_absorpt_correction_type multi-scan
_exptl_crystal_colour block
_exptl_crystal_density_diffrn 1.509
_exptl_crystal_density_method 'not measured'
_exptl_crystal_description yellow
_exptl_crystal_F_000 1316
_exptl_crystal_size_max 0.30
_exptl_crystal_size_mid 0.20
_exptl_crystal_size_min 0.10
_refine_diff_density_max 0.903
_refine_diff_density_min -0.628
_refine_diff_density_rms 0.155
_refine_ls_extinction_method none
_refine_ls_goodness_of_fit_ref 1.602
_refine_ls_hydrogen_treatment calc
_refine_ls_matrix_type full
_refine_ls_number_parameters 684
_refine_ls_number_reflns 4513
_refine_ls_number_restraints 0
_refine_ls_restrained_S_all 1.602
_refine_ls_R_factor_all 0.2357
_refine_ls_R_factor_gt 0.1777
_refine_ls_shift/su_max 0.078
_refine_ls_shift/su_mean 0.013
_refine_ls_structure_factor_coef Fsqd
_refine_ls_weighting_details 'calc w=1/[\s^2^(Fo^2^)+(0.2000P)^2^+0.0000P] where P=(Fo^2^+2Fc^2^)/3'
_refine_ls_weighting_scheme calc
_refine_ls_wR_factor_gt 0.4275
_refine_ls_wR_factor_ref 0.4587
_reflns_number_gt 2747
_reflns_number_total 4513
_reflns_threshold_expression >2sigma(I)
_cod_data_source_file cg070533ksi20070612_092342.cif
_cod_data_source_block c:\kirsty~1\crysta~1\joe\07kma014\final
_cod_depositor_comments
;
The following automatic conversions were performed:

'_symmetry_cell_setting' value 'Triclinic' changed to 'triclinic'
according to /home/saulius/struct/CIF-dictionaries/cif_core.dic
dictionary named 'cif_core.dic' version 2.4.1 from 2010-06-29.

Automatic conversion script
Id: cif_fix_values 1715 2011-07-08 13:25:40Z adriana 
;
_cod_original_cell_volume 2831.9(9)
_cod_original_sg_symbol_H-M P-1
_cod_database_code 4504409

loop_
_symmetry_equiv_pos_as_xyz
'x, y, z'
'-x, -y, -z'

loop_
_atom_site_label
_atom_site_type_symbol
_atom_site_fract_x
_atom_site_fract_y
_atom_site_fract_z
_atom_site_U_iso_or_equiv
_atom_site_adp_type
_atom_site_occupancy
_atom_site_symmetry_multiplicity
_atom_site_calc_flag
_atom_site_refinement_flags
Cu1 Cu 0.0995(3) 0.0321(2) 0.5056(3) 0.1007(15) Uani 1 1 d .
Cu2 Cu 0.0793(2) 0.4335(2) 0.0243(3) 0.0857(13) Uani 1 1 d .
Cl1 Cl 0.2535(5) -0.0600(5) 0.4370(8) 0.124(4) Uani 1 1 d .
Cl2 Cl 0.2400(5) 0.4605(5) -0.0136(6) 0.094(2) Uani 1 1 d .
Cl1S Cl 0.4967(18) 0.5895(17) -0.1204(14) 0.263(11) Uani 1 1 d .
Cl2S Cl 0.4055(11) 0.5210(11) -0.2587(11) 0.194(6) Uani 1 1 d .
Cl3S Cl 0.5446(9) 0.3983(12) -0.1837(18) 0.266(11) Uani 1 1 d .
S1 S 0.0127(5) -0.0332(5) 0.6256(5) 0.078(2) Uani 1 1 d .
S2 S 0.1495(5) 0.3389(4) 0.5023(4) 0.0694(19) Uani 1 1 d .
S3 S -0.0233(5) 0.5328(5) 0.1364(5) 0.073(2) Uani 1 1 d .
S4 S 0.1282(5) 0.1061(4) 0.0078(5) 0.0723(19) Uani 1 1 d .
N1 N 0.1584(19) -0.3559(17) 0.6150(14) 0.090(7) Uani 1 1 d .
N2 N 0.1513(18) -0.1926(14) 0.588(2) 0.100(9) Uani 1 1 d .
H2 H 0.1858 -0.1506 0.5652 0.120 Uiso 1 1 calc R
N3 N 0.0025(19) -0.2145(15) 0.6782(17) 0.084(7) Uani 1 1 d .
H3 H 0.0357 -0.2739 0.6772 0.100 Uiso 1 1 calc R
N4 N 0.3432(15) 0.2826(14) 0.4107(14) 0.071(6) Uani 1 1 d .
N5 N 0.2588(14) 0.1601(15) 0.4375(15) 0.076(6) Uani 1 1 d .
H5 H 0.2593 0.0990 0.4283 0.091 Uiso 1 1 calc R
N6 N 0.0971(17) 0.1737(16) 0.5159(17) 0.083(7) Uani 1 1 d .
N7 N 0.1026(16) 0.8067(13) 0.1401(16) 0.080(6) Uani 1 1 d .
N8 N 0.1017(16) 0.6449(14) 0.1099(15) 0.070(6) Uani 1 1 d .
H8 H 0.1393 0.5906 0.0848 0.084 Uiso 1 1 calc R
N9 N -0.0456(18) 0.7191(13) 0.1988(15) 0.078(6) Uani 1 1 d .
H9 H -0.0159 0.7672 0.1999 0.094 Uiso 1 1 calc R
N10 N 0.3217(14) 0.0836(17) -0.0764(18) 0.086(7) Uani 1 1 d .
N11 N 0.2370(13) 0.2374(15) -0.0459(14) 0.068(6) Uani 1 1 d .
H11 H 0.2387 0.2987 -0.0458 0.081 Uiso 1 1 calc R
N12 N 0.0809(12) 0.2940(12) 0.0272(14) 0.056(5) Uani 1 1 d .
C1 C 0.211(4) -0.4472(18) 0.597(3) 0.145(19) Uani 1 1 d .
H1 H 0.1813 -0.4976 0.6225 0.174 Uiso 1 1 calc R
C2 C 0.303(3) -0.471(3) 0.547(3) 0.125(16) Uani 1 1 d .
H2A H 0.3349 -0.5365 0.5364 0.151 Uiso 1 1 calc R
C3 C 0.352(3) -0.397(3) 0.508(3) 0.132(16) Uani 1 1 d .
H3A H 0.4187 -0.4083 0.4764 0.158 Uiso 1 1 calc R
C4 C 0.292(3) -0.308(2) 0.521(2) 0.091(9) Uani 1 1 d .
H4 H 0.3142 -0.2558 0.4903 0.109 Uiso 1 1 calc R
C5 C 0.203(3) -0.291(2) 0.576(3) 0.103(10) Uani 1 1 d .
C6 C 0.053(3) -0.153(3) 0.633(3) 0.107(11) Uani 1 1 d .
C7 C -0.090(2) -0.200(2) 0.7245(18) 0.067(7) Uani 1 1 d .
C8 C -0.163(2) -0.127(2) 0.744(2) 0.087(9) Uani 1 1 d .
H8A H -0.1464 -0.0688 0.7235 0.105 Uiso 1 1 calc R
C9 C -0.251(3) -0.117(3) 0.785(3) 0.138(17) Uani 1 1 d .
H9A H -0.2955 -0.0572 0.7925 0.166 Uiso 1 1 calc R
C10 C -0.281(2) -0.212(3) 0.8222(19) 0.085(8) Uani 1 1 d .
C11 C -0.210(3) -0.292(3) 0.804(2) 0.106(11) Uani 1 1 d .
H11A H -0.2251 -0.3514 0.8249 0.128 Uiso 1 1 calc R
C12 C -0.116(3) -0.292(2) 0.7551(19) 0.100(10) Uani 1 1 d .
H12 H -0.0683 -0.3497 0.7417 0.120 Uiso 1 1 calc R
C13 C -0.382(2) -0.208(2) 0.863(3) 0.113(10) Uiso 1 1 d .
H13A H -0.4010 -0.2659 0.8440 0.170 Uiso 1 1 calc R
H13B H -0.4227 -0.1515 0.8406 0.170 Uiso 1 1 calc R
H13C H -0.3910 -0.2028 0.9313 0.170 Uiso 1 1 calc R
C14 C 0.426(2) 0.306(2) 0.382(2) 0.086(9) Uani 1 1 d .
H14 H 0.4267 0.3723 0.3813 0.103 Uiso 1 1 calc R
C15 C 0.515(2) 0.243(2) 0.352(2) 0.087(9) Uani 1 1 d .
H15 H 0.5740 0.2660 0.3396 0.105 Uiso 1 1 calc R
C16 C 0.516(2) 0.142(2) 0.3399(19) 0.082(8) Uani 1 1 d .
H16 H 0.5716 0.0949 0.3116 0.098 Uiso 1 1 calc R
C17 C 0.427(2) 0.124(2) 0.3744(18) 0.075(8) Uani 1 1 d .
H17 H 0.4229 0.0583 0.3792 0.090 Uiso 1 1 calc R
C18 C 0.3472(19) 0.1857(17) 0.4014(17) 0.064(7) Uani 1 1 d .
C19 C 0.1707(19) 0.2128(16) 0.485(2) 0.067(7) Uani 1 1 d .
C20 C 0.0119(16) 0.2456(14) 0.5659(15) 0.050(5) Uani 1 1 d .
C21 C 0.0283(17) 0.3385(18) 0.5608(18) 0.068(7) Uani 1 1 d .
C22 C -0.044(2) 0.411(2) 0.6008(18) 0.080(8) Uani 1 1 d .
H22 H -0.0342 0.4747 0.5984 0.096 Uiso 1 1 calc R
C23 C -0.1334(18) 0.3926(17) 0.6462(18) 0.068(7) Uani 1 1 d .
C24 C -0.148(2) 0.2982(17) 0.642(2) 0.082(9) Uani 1 1 d .
H24 H -0.2115 0.2864 0.6663 0.099 Uiso 1 1 calc R
C25 C -0.0750(19) 0.2241(19) 0.6052(17) 0.067(7) Uani 1 1 d .
H25 H -0.0840 0.1600 0.6066 0.080 Uiso 1 1 calc R
C26 C -0.2103(19) 0.478(2) 0.696(2) 0.101(10) Uani 1 1 d .
H26A H -0.1775 0.5229 0.7216 0.151 Uiso 1 1 calc R
H26B H -0.2537 0.4544 0.7480 0.151 Uiso 1 1 calc R
H26C H -0.2488 0.5097 0.6519 0.151 Uiso 1 1 calc R
C27 C 0.141(3) 0.8826(19) 0.141(2) 0.090(9) Uani 1 1 d .
H27 H 0.1050 0.9434 0.1669 0.108 Uiso 1 1 calc R
C28 C 0.247(3) 0.865(2) 0.097(3) 0.112(12) Uani 1 1 d .
H28 H 0.2865 0.9108 0.1002 0.135 Uiso 1 1 calc R
C29 C 0.282(2) 0.780(2) 0.054(2) 0.110(11) Uani 1 1 d .
H29 H 0.3444 0.7729 0.0143 0.132 Uiso 1 1 calc R
C30 C 0.244(2) 0.706(2) 0.058(2) 0.080(8) Uani 1 1 d .
H30 H 0.2798 0.6445 0.0344 0.096 Uiso 1 1 calc R
C31 C 0.148(2) 0.7261(17) 0.099(2) 0.080(9) Uani 1 1 d .
C32 C 0.0104(18) 0.6384(16) 0.1517(17) 0.061(6) Uani 1 1 d .
C33 C -0.1470(19) 0.7380(16) 0.2476(18) 0.063(6) Uani 1 1 d .
C34 C -0.214(2) 0.676(2) 0.255(2) 0.097(10) Uani 1 1 d .
H34 H -0.1945 0.6131 0.2265 0.116 Uiso 1 1 calc R
C35 C -0.308(3) 0.710(3) 0.304(3) 0.17(2) Uani 1 1 d .
H35 H -0.3539 0.6701 0.3191 0.206 Uiso 1 1 calc R
C36 C -0.332(2) 0.812(3) 0.332(2) 0.115(15) Uani 1 1 d .
C37 C -0.268(4) 0.865(3) 0.322(3) 0.116(14) Uani 1 1 d .
H37 H -0.2881 0.9296 0.3447 0.139 Uiso 1 1 calc R
C38 C -0.170(3) 0.8311(18) 0.2813(17) 0.093(11) Uani 1 1 d .
H38 H -0.1226 0.8699 0.2769 0.112 Uiso 1 1 calc R
C39 C -0.448(3) 0.837(3) 0.385(2) 0.149(17) Uani 1 1 d .
H39A H -0.4519 0.8458 0.4529 0.223 Uiso 1 1 calc R
H39B H -0.4784 0.7835 0.3737 0.223 Uiso 1 1 calc R
H39C H -0.4819 0.8954 0.3609 0.223 Uiso 1 1 calc R
C40 C 0.412(3) 0.021(3) -0.113(3) 0.139(15) Uani 1 1 d .
H40 H 0.4132 -0.0452 -0.1214 0.166 Uiso 1 1 calc R
C41 C 0.497(2) 0.050(3) -0.136(3) 0.122(16) Uani 1 1 d .
H41 H 0.5586 0.0062 -0.1443 0.146 Uiso 1 1 calc R
C42 C 0.491(2) 0.142(2) -0.147(3) 0.104(11) Uani 1 1 d .
H42 H 0.5478 0.1641 -0.1741 0.125 Uiso 1 1 calc R
C43 C 0.402(2) 0.209(3) -0.119(2) 0.101(11) Uani 1 1 d .
H43 H 0.4001 0.2755 -0.1262 0.122 Uiso 1 1 calc R
C44 C 0.3214(15) 0.1779(17) -0.0818(14) 0.048(6) Uani 1 1 d .
C45 C 0.1519(19) 0.2177(18) -0.0108(14) 0.066(7) Uani 1 1 d .
C46 C -0.0012(16) 0.2541(13) 0.0688(15) 0.047(6) Uani 1 1 d .
C47 C 0.0136(17) 0.1522(17) 0.0652(17) 0.065(7) Uani 1 1 d .
C48 C -0.058(2) 0.1078(19) 0.1067(18) 0.071(7) Uani 1 1 d .
H48 H -0.0447 0.0398 0.1055 0.086 Uiso 1 1 calc R
C49 C -0.1515(18) 0.1577(16) 0.1514(17) 0.062(6) Uani 1 1 d .
C50 C -0.160(2) 0.2514(19) 0.151(2) 0.094(9) Uani 1 1 d .
H50 H -0.2220 0.2868 0.1837 0.112 Uiso 1 1 calc R
C51 C -0.096(2) 0.3066(19) 0.113(2) 0.089(9) Uani 1 1 d .
H51 H -0.1124 0.3747 0.1151 0.106 Uiso 1 1 calc R
C52 C -0.2357(18) 0.109(2) 0.194(2) 0.091(9) Uani 1 1 d .
H52A H -0.2403 0.1062 0.2622 0.137 Uiso 1 1 calc R
H52B H -0.2230 0.0436 0.1667 0.137 Uiso 1 1 calc R
H52C H -0.2974 0.1456 0.1806 0.137 Uiso 1 1 calc R
C1S C 0.457(3) 0.497(4) -0.151(5) 0.23(4) Uani 1 1 d .
H1S H 0.4058 0.4818 -0.0989 0.274 Uiso 1 1 calc R

loop_
_atom_site_aniso_label
_atom_site_aniso_U_11
_atom_site_aniso_U_22
_atom_site_aniso_U_33
_atom_site_aniso_U_23
_atom_site_aniso_U_13
_atom_site_aniso_U_12
Cu1 0.098(3) 0.0527(19) 0.144(4) 0.002(2) 0.001(2) -0.0226(17)
Cu2 0.089(2) 0.0520(19) 0.110(3) 0.0032(18) -0.0002(19) -0.0188(16)
Cl1 0.087(5) 0.063(4) 0.201(10) 0.014(5) 0.018(6) -0.012(4)
Cl2 0.078(5) 0.070(4) 0.128(7) 0.000(4) 0.001(4) -0.024(3)
Cl1S 0.38(3) 0.27(2) 0.182(16) 0.018(15) 0.013(16) -0.23(2)
Cl2S 0.206(13) 0.186(13) 0.191(14) 0.057(11) -0.025(10) -0.054(10)
Cl3S 0.112(9) 0.212(15) 0.46(3) 0.146(18) 0.001(13) -0.049(9)
S1 0.103(5) 0.052(4) 0.083(5) 0.016(3) -0.024(4) -0.019(3)
S2 0.099(5) 0.047(3) 0.061(4) 0.002(3) -0.005(3) -0.022(3)
S3 0.091(5) 0.056(4) 0.073(5) 0.014(3) -0.014(4) -0.019(3)
S4 0.078(4) 0.051(4) 0.085(5) 0.001(3) -0.008(3) -0.015(3)
N1 0.17(2) 0.084(17) 0.036(13) 0.023(11) -0.050(13) -0.052(16)
N2 0.11(2) 0.037(12) 0.17(3) -0.016(14) -0.053(18) -0.028(12)
N3 0.12(2) 0.053(13) 0.102(19) 0.010(12) -0.054(16) -0.039(13)
N4 0.080(15) 0.065(14) 0.065(14) 0.013(10) 0.005(11) -0.024(11)
N5 0.066(14) 0.069(13) 0.085(16) -0.008(12) -0.017(12) 0.003(12)
N6 0.080(15) 0.076(15) 0.105(19) 0.036(13) -0.028(13) -0.031(13)
N7 0.138(19) 0.035(12) 0.094(17) 0.024(11) -0.042(14) -0.062(12)
N8 0.087(15) 0.063(13) 0.070(15) 0.005(11) -0.029(12) -0.024(11)
N9 0.14(2) 0.036(11) 0.071(15) 0.006(10) -0.035(14) -0.025(12)
N10 0.061(14) 0.077(16) 0.12(2) -0.020(14) -0.009(12) -0.024(11)
N11 0.033(11) 0.086(14) 0.077(15) 0.028(11) 0.003(10) -0.011(10)
N12 0.057(11) 0.046(10) 0.078(14) 0.017(10) -0.023(10) -0.030(9)
C1 0.25(5) 0.015(14) 0.23(5) 0.047(19) -0.17(4) -0.06(2)
C2 0.09(3) 0.10(3) 0.16(4) -0.04(3) -0.03(2) 0.04(2)
C3 0.12(3) 0.14(4) 0.12(3) -0.07(3) -0.04(2) 0.01(3)
C4 0.11(2) 0.09(2) 0.07(2) 0.017(16) -0.027(17) 0.009(19)
C5 0.12(3) 0.07(2) 0.14(3) 0.02(2) -0.06(2) -0.03(2)
C6 0.11(3) 0.10(3) 0.11(3) -0.03(2) -0.03(2) -0.03(2)
C7 0.068(18) 0.09(2) 0.068(19) 0.043(15) -0.034(15) -0.045(16)
C8 0.07(2) 0.064(17) 0.11(3) -0.019(17) -0.007(18) 0.001(16)
C9 0.11(3) 0.15(4) 0.14(3) -0.08(3) -0.03(2) 0.01(3)
C10 0.12(3) 0.10(2) 0.062(19) 0.027(17) -0.046(17) -0.06(2)
C11 0.17(3) 0.11(3) 0.05(2) 0.068(19) -0.03(2) -0.06(3)
C12 0.18(3) 0.070(19) 0.044(18) -0.026(15) -0.006(19) -0.02(2)
C14 0.072(19) 0.079(19) 0.10(2) 0.001(16) 0.000(16) -0.019(16)
C15 0.09(2) 0.10(2) 0.08(2) 0.050(17) -0.017(16) -0.057(18)
C16 0.067(18) 0.09(2) 0.08(2) -0.006(15) 0.006(14) -0.016(14)
C17 0.073(19) 0.085(18) 0.058(17) -0.002(14) -0.024(14) 0.012(16)
C18 0.069(18) 0.062(17) 0.062(17) 0.029(12) -0.002(13) -0.026(13)
C19 0.072(18) 0.040(13) 0.10(2) -0.005(13) -0.048(15) 0.000(13)
C20 0.067(16) 0.041(13) 0.048(14) 0.002(10) -0.021(11) -0.016(11)
C21 0.071(16) 0.067(17) 0.057(17) 0.020(13) 0.005(13) -0.012(13)
C22 0.09(2) 0.09(2) 0.056(18) 0.008(15) 0.010(15) -0.009(16)
C23 0.071(17) 0.057(16) 0.068(18) -0.007(13) -0.003(13) -0.004(12)
C24 0.10(2) 0.048(15) 0.11(2) -0.010(15) -0.059(17) -0.003(14)
C25 0.09(2) 0.071(17) 0.046(15) 0.036(13) -0.024(13) -0.032(15)
C26 0.073(18) 0.08(2) 0.11(3) 0.028(18) 0.013(17) 0.025(15)
C27 0.14(3) 0.066(18) 0.08(2) -0.017(15) -0.057(19) -0.033(17)
C28 0.16(3) 0.055(18) 0.17(3) 0.01(2) -0.10(3) -0.057(19)
C29 0.13(3) 0.06(2) 0.12(3) -0.015(18) 0.02(2) -0.022(19)
C30 0.09(2) 0.057(17) 0.11(2) 0.009(15) -0.035(17) -0.035(15)
C31 0.10(2) 0.048(16) 0.12(2) 0.000(15) -0.09(2) -0.018(14)
C32 0.078(17) 0.053(15) 0.055(16) 0.031(12) -0.013(13) -0.019(12)
C33 0.073(17) 0.045(14) 0.073(18) 0.015(12) -0.025(14) -0.009(12)
C34 0.12(3) 0.11(3) 0.051(19) 0.027(17) 0.000(17) -0.03(2)
C35 0.14(3) 0.13(3) 0.15(4) 0.02(3) 0.10(3) 0.07(3)
C36 0.06(2) 0.19(4) 0.055(19) -0.06(2) -0.015(15) 0.05(2)
C37 0.22(5) 0.08(2) 0.07(3) 0.02(2) -0.09(3) -0.03(3)
C38 0.17(3) 0.055(17) 0.029(15) 0.015(12) -0.015(17) 0.016(18)
C39 0.23(5) 0.14(3) 0.06(2) -0.02(2) -0.04(3) -0.01(3)
C40 0.11(3) 0.10(3) 0.20(4) -0.02(3) 0.00(3) -0.04(2)
C41 0.07(2) 0.11(3) 0.18(4) -0.06(3) 0.03(2) -0.058(18)
C42 0.10(2) 0.07(2) 0.14(3) -0.028(19) -0.01(2) -0.026(18)
C43 0.09(2) 0.13(3) 0.07(2) -0.021(19) -0.023(17) 0.00(2)
C44 0.033(13) 0.075(17) 0.041(13) 0.008(11) 0.000(10) -0.033(11)
C45 0.091(19) 0.085(18) 0.012(11) -0.001(11) 0.004(11) -0.006(15)
C46 0.075(16) 0.030(11) 0.055(14) 0.017(10) -0.047(12) -0.022(10)
C47 0.085(18) 0.064(17) 0.060(17) 0.011(13) -0.027(13) -0.039(13)
C48 0.10(2) 0.057(15) 0.061(18) 0.009(13) -0.011(15) -0.035(15)
C49 0.086(18) 0.046(14) 0.061(16) -0.005(12) -0.018(13) -0.030(12)
C50 0.079(19) 0.064(19) 0.11(3) 0.007(16) 0.027(16) 0.006(14)
C51 0.10(2) 0.050(15) 0.10(2) 0.035(14) 0.007(17) -0.010(15)
C52 0.072(18) 0.10(2) 0.10(2) 0.035(17) -0.002(15) -0.018(15)
C1S 0.08(2) 0.24(5) 0.35(8) 0.27(6) -0.04(4) -0.01(3)

loop_
_atom_type_symbol
_atom_type_description
_atom_type_scat_dispersion_real
_atom_type_scat_dispersion_imag
_atom_type_scat_source
C C 0.0033 0.0016 'International Tables Vol C Tables 4.2.6.8 and 6.1.1.4'
H H 0.0000 0.0000 'International Tables Vol C Tables 4.2.6.8 and 6.1.1.4'
Cu Cu 0.3201 1.2651 'International Tables Vol C Tables 4.2.6.8 and 6.1.1.4'
Cl Cl 0.1484 0.1585 'International Tables Vol C Tables 4.2.6.8 and 6.1.1.4'
S S 0.1246 0.1234 'International Tables Vol C Tables 4.2.6.8 and 6.1.1.4'
N N 0.0061 0.0033 'International Tables Vol C Tables 4.2.6.8 and 6.1.1.4'

loop_
_geom_angle_atom_site_label_1
_geom_angle_atom_site_label_2
_geom_angle_atom_site_label_3
_geom_angle
_geom_angle_site_symmetry_1
_geom_angle_site_symmetry_3
N6 Cu1 S1 118.0(7) . .
N6 Cu1 Cl1 113.4(7) . .
S1 Cu1 Cl1 116.3(3) . .
N6 Cu1 S1 99.5(7) . 2_556
S1 Cu1 S1 100.7(3) . 2_556
Cl1 Cu1 S1 105.3(4) . 2_556
N12 Cu2 S3 119.4(6) . .
N12 Cu2 Cl2 110.8(5) . .
S3 Cu2 Cl2 115.4(3) . .
N12 Cu2 S3 98.4(6) . 2_565
S3 Cu2 S3 109.2(2) . 2_565
Cl2 Cu2 S3 100.5(3) . 2_565
N12 Cu2 Cu2 121.5(5) . 2_565
S3 Cu2 Cu2 60.9(2) . 2_565
Cl2 Cu2 Cu2 120.5(3) . 2_565
S3 Cu2 Cu2 48.36(19) 2_565 2_565
C6 S1 Cu1 114.0(14) . .
C6 S1 Cu1 100.2(11) . 2_556
Cu1 S1 Cu1 79.3(3) . 2_556
C19 S2 C21 89.0(13) . .
C32 S3 Cu2 114.3(9) . .
C32 S3 Cu2 98.1(8) . 2_565
Cu2 S3 Cu2 70.8(2) . 2_565
C47 S4 C45 91.7(12) . .
C5 N1 C1 114(3) . .
C6 N2 C5 130(3) . .
C7 N3 C6 130(3) . .
C14 N4 C18 113(2) . .
C19 N5 C18 132(2) . .
C19 N6 C20 111(2) . .
C19 N6 Cu1 124.9(18) . .
C20 N6 Cu1 123.9(16) . .
C31 N7 C27 124(3) . .
C32 N8 C31 131(2) . .
C32 N9 C33 130(2) . .
C44 N10 C40 116(2) . .
C45 N11 C44 129(2) . .
C45 N12 C46 105.2(18) . .
C45 N12 Cu2 130.5(16) . .
C46 N12 Cu2 124.2(14) . .
C2 C1 N1 125(3) . .
C1 C2 C3 120(3) . .
C4 C3 C2 112(4) . .
C5 C4 C3 123(4) . .
N1 C5 C4 126(3) . .
N1 C5 N2 117(3) . .
C4 C5 N2 116(3) . .
N3 C6 N2 116(3) . .
N3 C6 S1 127(3) . .
N2 C6 S1 117(3) . .
C8 C7 N3 136(3) . .
C8 C7 C12 113(3) . .
N3 C7 C12 110(3) . .
C9 C8 C7 134(4) . .
C8 C9 C10 115(3) . .
C11 C10 C13 126(3) . .
C11 C10 C9 115(3) . .
C13 C10 C9 118(3) . .
C10 C11 C12 123(3) . .
C11 C12 C7 120(3) . .
N4 C14 C15 126(3) . .
C14 C15 C16 119(2) . .
C17 C16 C15 111(2) . .
C18 C17 C16 127(3) . .
C17 C18 N4 123(2) . .
C17 C18 N5 123(3) . .
N4 C18 N5 113(2) . .
N6 C19 N5 122(2) . .
N6 C19 S2 116.1(19) . .
N5 C19 S2 122(2) . .
C25 C20 C21 124(2) . .
C25 C20 N6 124(2) . .
C21 C20 N6 112(2) . .
C22 C21 C20 119(2) . .
C22 C21 S2 130(2) . .
C20 C21 S2 111.0(17) . .
C21 C22 C23 120(3) . .
C22 C23 C24 119(2) . .
C22 C23 C26 117(2) . .
C24 C23 C26 124(2) . .
C25 C24 C23 122(3) . .
C24 C25 C20 117(3) . .
N7 C27 C28 114(2) . .
C29 C28 C27 114(3) . .
C30 C29 C28 130(3) . .
C29 C30 C31 113(3) . .
N7 C31 C30 124(2) . .
N7 C31 N8 120(3) . .
C30 C31 N8 116(2) . .
N8 C32 N9 115(2) . .
N8 C32 S3 117.1(18) . .
N9 C32 S3 127(2) . .
C38 C33 C34 125(3) . .
C38 C33 N9 107(3) . .
C34 C33 N9 128(2) . .
C35 C34 C33 118(3) . .
C34 C35 C36 116(4) . .
C37 C36 C35 123(3) . .
C37 C36 C39 130(4) . .
C35 C36 C39 107(4) . .
C36 C37 C38 124(4) . .
C33 C38 C37 115(3) . .
C41 C40 N10 124(3) . .
C42 C41 C40 116(4) . .
C41 C42 C43 122(3) . .
C44 C43 C42 119(3) . .
N11 C44 C43 122(2) . .
N11 C44 N10 116.1(18) . .
C43 C44 N10 121(2) . .
N11 C45 N12 115(2) . .
N11 C45 S4 126.2(19) . .
N12 C45 S4 117.6(19) . .
C51 C46 C47 117(2) . .
C51 C46 N12 126.2(19) . .
C47 C46 N12 116.6(19) . .
C48 C47 C46 121(2) . .
C48 C47 S4 130(2) . .
C46 C47 S4 108.8(17) . .
C47 C48 C49 123(2) . .
C50 C49 C48 113(2) . .
C50 C49 C52 123(2) . .
C48 C49 C52 124(2) . .
C49 C50 C51 131(2) . .
C50 C51 C46 115(2) . .
Cl1S C1S Cl3S 114(2) . .
Cl1S C1S Cl2S 110(2) . .
Cl3S C1S Cl2S 102(4) . .

loop_
_geom_bond_atom_site_label_1
_geom_bond_atom_site_label_2
_geom_bond_distance
_geom_bond_site_symmetry_2
Cu1 N6 2.02(2) .
Cu1 S1 2.255(9) .
Cu1 Cl1 2.344(8) .
Cu1 S1 2.709(9) 2_556
Cu2 N12 1.987(17) .
Cu2 S3 2.241(7) .
Cu2 Cl2 2.361(7) .
Cu2 S3 2.620(8) 2_565
Cu2 Cu2 2.832(7) 2_565
Cl1S C1S 1.64(7) .
Cl2S C1S 1.85(6) .
Cl3S C1S 1.67(5) .
S1 C6 1.69(4) .
S1 Cu1 2.709(9) 2_556
S2 C19 1.77(2) .
S2 C21 1.77(2) .
S3 C32 1.70(2) .
S3 Cu2 2.620(8) 2_565
S4 C47 1.68(3) .
S4 C45 1.71(3) .
N1 C5 1.30(4) .
N1 C1 1.36(4) .
N2 C6 1.42(4) .
N2 C5 1.45(4) .
N3 C7 1.34(3) .
N3 C6 1.35(4) .
N4 C14 1.29(3) .
N4 C18 1.38(3) .
N5 C19 1.38(3) .
N5 C18 1.39(3) .
N6 C19 1.29(3) .
N6 C20 1.48(3) .
N7 C31 1.28(3) .
N7 C27 1.32(3) .
N8 C32 1.35(3) .
N8 C31 1.44(3) .
N9 C32 1.36(3) .
N9 C33 1.45(3) .
N10 C44 1.35(3) .
N10 C40 1.42(4) .
N11 C45 1.31(3) .
N11 C44 1.33(3) .
N12 C45 1.36(3) .
N12 C46 1.44(3) .
C1 C2 1.34(5) .
C2 C3 1.45(6) .
C3 C4 1.36(4) .
C4 C5 1.33(4) .
C7 C8 1.29(3) .
C7 C12 1.48(4) .
C8 C9 1.26(4) .
C9 C10 1.57(6) .
C10 C11 1.35(4) .
C10 C13 1.43(4) .
C11 C12 1.40(4) .
C14 C15 1.38(4) .
C15 C16 1.46(4) .
C16 C17 1.35(4) .
C17 C18 1.28(3) .
C20 C25 1.36(3) .
C20 C21 1.39(3) .
C21 C22 1.34(3) .
C22 C23 1.39(4) .
C23 C24 1.41(4) .
C23 C26 1.53(3) .
C24 C25 1.35(3) .
C27 C28 1.49(4) .
C28 C29 1.32(4) .
C29 C30 1.27(4) .
C30 C31 1.36(4) .
C33 C38 1.37(3) .
C33 C34 1.42(4) .
C34 C35 1.38(4) .
C35 C36 1.46(5) .
C36 C37 1.29(5) .
C36 C39 1.64(5) .
C37 C38 1.39(5) .
C40 C41 1.34(5) .
C41 C42 1.31(5) .
C42 C43 1.40(4) .
C43 C44 1.34(4) .
C46 C51 1.42(3) .
C46 C47 1.43(3) .
C47 C48 1.36(3) .
C48 C49 1.40(3) .
C49 C50 1.32(4) .
C49 C52 1.54(3) .
C50 C51 1.38(4) .
